data_4073318
loop_
_publ_author_name
'Hijazi, Akram'
'Djukic, Jean-Pierre'
'Allouche, Lionel'
'de Cian, Andr\'e'
'Pfeffer, Michel'
'Le Goff, Xavier-Fr\'ed\'eric'
'Ricard, Louis'

_publ_section_title
;
 Stereoselective Cyclometalation of Planar Pro-chiral
 (\h6-Arene)tricarbonylchromium Complexes withOC-6-[Ru(CO)2Cl2]n
;
_journal_issue 17
_journal_name_full Organometallics
_journal_page_first 4180
_journal_paper_doi 10.1021/om070239p
_journal_volume 26
_journal_year 2007
_chemical_formula_moiety 'C52 H38 Cl2 Cr N2 O5 P2 Ru'
_chemical_formula_sum 'C52 H38 Cl2 Cr N2 O5 P2 Ru'
_chemical_formula_weight 1056.75
_chemical_name_systematic
; 
 ? 
;
_space_group_IT_number 2
_symmetry_cell_setting triclinic
_symmetry_space_group_name_Hall '-P 1'
_symmetry_space_group_name_H-M 'P -1'
_atom_sites_solution_hydrogens geom
_atom_sites_solution_primary direct
_atom_sites_solution_secondary difmap
_audit_creation_method SHELXL-97
_cell_angle_alpha 68.6210(10)
_cell_angle_beta 84.5020(9)
_cell_angle_gamma 73.4510(8)
_cell_formula_units_Z 2
_cell_length_a 9.6520(2)
_cell_length_b 15.4920(3)
_cell_length_c 17.4660(3)
_cell_measurement_reflns_used 9487
_cell_measurement_temperature 173(2)
_cell_measurement_theta_max 30.034
_cell_measurement_theta_min 0.998
_cell_volume 2331.12(8)
_computing_cell_refinement 'Denzo (Nonius B.V., 1998)'
_computing_data_collection 'Collect (Nonius B.V., 1998)'
_computing_data_reduction 'Denzo (Nonius B.V., 1998)'
_computing_molecular_graphics 'PLATON 98 (Spek, 1998)'
_computing_publication_material 'SHELXL-97 (Sheldrick, 1997)'
_computing_structure_refinement 'SHELXL-97 (Sheldrick, 1997)'
_computing_structure_solution 'SHELXS-97 (Sheldrick, 1997)'
_diffrn_ambient_temperature 173(2)
_diffrn_measured_fraction_theta_full 0.994
_diffrn_measured_fraction_theta_max 0.994
_diffrn_measurement_device_type KappaCCD
_diffrn_measurement_method '\p scans'
_diffrn_radiation_monochromator graphite
_diffrn_radiation_source 'fine-focus sealed tube'
_diffrn_radiation_type MoK\a
_diffrn_radiation_wavelength 0.71073
_diffrn_reflns_av_R_equivalents 0.0306
_diffrn_reflns_av_sigmaI/netI 0.0761
_diffrn_reflns_limit_h_max 13
_diffrn_reflns_limit_h_min -13
_diffrn_reflns_limit_k_max 21
_diffrn_reflns_limit_k_min -21
_diffrn_reflns_limit_l_max 24
_diffrn_reflns_limit_l_min -24
_diffrn_reflns_number 20175
_diffrn_reflns_theta_full 30.07
_diffrn_reflns_theta_max 30.07
_diffrn_reflns_theta_min 2.29
_exptl_absorpt_coefficient_mu 0.791
_exptl_absorpt_correction_type none
_exptl_crystal_colour orange
_exptl_crystal_density_diffrn 1.506
_exptl_crystal_density_method 'not measured'
_exptl_crystal_description prism
_exptl_crystal_F_000 1072
_exptl_crystal_size_max 0.12
_exptl_crystal_size_mid 0.10
_exptl_crystal_size_min 0.08
_refine_diff_density_max 0.929
_refine_diff_density_min -1.240
_refine_diff_density_rms 0.088
_refine_ls_extinction_method none
_refine_ls_goodness_of_fit_ref 1.047
_refine_ls_hydrogen_treatment constr
_refine_ls_matrix_type full
_refine_ls_number_parameters 586
_refine_ls_number_reflns 13604
_refine_ls_number_restraints 0
_refine_ls_restrained_S_all 1.047
_refine_ls_R_factor_all 0.0871
_refine_ls_R_factor_gt 0.0490
_refine_ls_shift/su_max 0.001
_refine_ls_shift/su_mean 0.000
_refine_ls_structure_factor_coef Fsqd
_refine_ls_weighting_details 'calc w=1/[\s^2^(Fo^2^)+(0.0362P)^2^+1.4715P] where P=(Fo^2^+2Fc^2^)/3'
_refine_ls_weighting_scheme calc
_refine_ls_wR_factor_gt 0.1025
_refine_ls_wR_factor_ref 0.1167
_reflns_number_gt 9343
_reflns_number_total 13604
_reflns_threshold_expression >2sigma(I)
_cod_data_source_file om070239p-file005.cif
_cod_data_source_block '[PPN]4'
_cod_original_cell_volume 2331.13(8)
_cod_original_sg_symbol_H-M P-1
_cod_database_code 4073318

loop_
_symmetry_equiv_pos_as_xyz
'x, y, z'
'-x, -y, -z'

loop_
_atom_site_label
_atom_site_type_symbol
_atom_site_fract_x
_atom_site_fract_y
_atom_site_fract_z
_atom_site_U_iso_or_equiv
_atom_site_adp_type
_atom_site_occupancy
_atom_site_symmetry_multiplicity
_atom_site_calc_flag
Ru Ru -0.22630(2) -0.137519(16) 0.722978(13) 0.02987(7) Uani 1 1 d
Cr Cr 0.01935(5) -0.01205(3) 0.79792(3) 0.03546(12) Uani 1 1 d
Cl1 Cl -0.07188(8) -0.24388(5) 0.65740(4) 0.03680(16) Uani 1 1 d
Cl2 Cl -0.44390(9) -0.14920(7) 0.66566(6) 0.0559(2) Uani 1 1 d
P1 P 0.28935(7) 0.37642(5) 0.83595(4) 0.02593(15) Uani 1 1 d
P2 P 0.21563(7) 0.40333(5) 0.66548(4) 0.02411(14) Uani 1 1 d
O1 O -0.4042(3) -0.00640(18) 0.80743(15) 0.0585(7) Uani 1 1 d
O2 O -0.2124(4) -0.31540(19) 0.87110(15) 0.0819(10) Uani 1 1 d
O3 O -0.1004(3) -0.05245(19) 0.96817(16) 0.0801(9) Uani 1 1 d
O4 O 0.1686(3) 0.1181(2) 0.82737(17) 0.0702(8) Uani 1 1 d
O5 O -0.2301(3) 0.15952(17) 0.72500(14) 0.0599(7) Uani 1 1 d
N1 N -0.2027(2) -0.02010(16) 0.61589(13) 0.0281(5) Uani 1 1 d
N2 N 0.3004(2) 0.36356(16) 0.75010(13) 0.0293(5) Uani 1 1 d
C1 C -0.3381(3) -0.0557(2) 0.77487(17) 0.0388(7) Uani 1 1 d
C2 C -0.2219(4) -0.2465(2) 0.81589(19) 0.0483(8) Uani 1 1 d
C3 C -0.0553(4) -0.0359(2) 0.9024(2) 0.0495(9) Uani 1 1 d
C4 C 0.1101(4) 0.0681(3) 0.8162(2) 0.0480(8) Uani 1 1 d
C5 C -0.1341(4) 0.0925(2) 0.75500(18) 0.0433(8) Uani 1 1 d
C6 C -0.2971(3) 0.0247(2) 0.55246(16) 0.0354(7) Uani 1 1 d
H6 H -0.3806 0.0031 0.5544 0.042 Uiso 1 1 calc
C7 C -0.2762(4) 0.1012(2) 0.48449(17) 0.0441(8) Uani 1 1 d
H7 H -0.3440 0.1317 0.4403 0.053 Uiso 1 1 calc
C8 C -0.1556(4) 0.1317(2) 0.48241(18) 0.0487(9) Uani 1 1 d
H8 H -0.1393 0.1844 0.4367 0.058 Uiso 1 1 calc
C9 C -0.0581(3) 0.0861(2) 0.54659(18) 0.0394(7) Uani 1 1 d
H9 H 0.0260 0.1069 0.5453 0.047 Uiso 1 1 calc
C10 C -0.0831(3) 0.00982(19) 0.61317(15) 0.0288(6) Uani 1 1 d
C11 C 0.0121(3) -0.0462(2) 0.68574(17) 0.0321(6) Uani 1 1 d
C12 C -0.0397(3) -0.11741(19) 0.75119(16) 0.0311(6) Uani 1 1 d
C13 C 0.0452(4) -0.1673(2) 0.82280(18) 0.0412(7) Uani 1 1 d
H13 H 0.0099 -0.2120 0.8680 0.049 Uiso 1 1 calc
C14 C 0.1792(4) -0.1539(3) 0.8302(2) 0.0489(9) Uani 1 1 d
H14 H 0.2341 -0.1893 0.8796 0.059 Uiso 1 1 calc
C15 C 0.2321(3) -0.0888(3) 0.7652(2) 0.0528(10) Uani 1 1 d
H15 H 0.3249 -0.0813 0.7697 0.063 Uiso 1 1 calc
C16 C 0.1498(3) -0.0332(3) 0.6918(2) 0.0439(8) Uani 1 1 d
H16 H 0.1862 0.0119 0.6476 0.053 Uiso 1 1 calc
C17 C 0.1162(3) 0.37613(19) 0.88494(15) 0.0285(6) Uani 1 1 d
C18 C 0.0306(3) 0.4532(2) 0.9058(2) 0.0423(7) Uani 1 1 d
H18 H 0.0618 0.5097 0.8934 0.051 Uiso 1 1 calc
C19 C -0.0999(4) 0.4474(3) 0.9447(2) 0.0517(9) Uani 1 1 d
H19 H -0.1573 0.4996 0.9598 0.062 Uiso 1 1 calc
C20 C -0.1471(3) 0.3669(2) 0.96163(19) 0.0451(8) Uani 1 1 d
H20 H -0.2375 0.3637 0.9877 0.054 Uiso 1 1 calc
C21 C -0.0632(4) 0.2908(3) 0.9408(2) 0.0487(8) Uani 1 1 d
H21 H -0.0962 0.2351 0.9524 0.058 Uiso 1 1 calc
C22 C 0.0685(4) 0.2946(2) 0.9032(2) 0.0432(7) Uani 1 1 d
H22 H 0.1264 0.2413 0.8899 0.052 Uiso 1 1 calc
C23 C 0.4193(3) 0.2747(2) 0.90269(16) 0.0306(6) Uani 1 1 d
C24 C 0.5324(4) 0.2237(3) 0.8699(2) 0.0637(12) Uani 1 1 d
H24 H 0.5403 0.2402 0.8120 0.076 Uiso 1 1 calc
C25 C 0.6349(5) 0.1481(3) 0.9210(3) 0.0922(18) Uani 1 1 d
H25 H 0.7137 0.1129 0.8979 0.111 Uiso 1 1 calc
C26 C 0.6249(5) 0.1233(3) 1.0043(2) 0.0716(13) Uani 1 1 d
H26 H 0.6934 0.0688 1.0390 0.086 Uiso 1 1 calc
C27 C 0.5155(4) 0.1771(3) 1.0382(2) 0.0600(11) Uani 1 1 d
H27 H 0.5108 0.1621 1.0960 0.072 Uiso 1 1 calc
C28 C 0.4121(3) 0.2535(3) 0.98665(18) 0.0500(9) Uani 1 1 d
H28 H 0.3363 0.2913 1.0092 0.060 Uiso 1 1 calc
C29 C 0.3360(3) 0.4825(2) 0.83114(16) 0.0306(6) Uani 1 1 d
C30 C 0.2684(4) 0.5716(2) 0.77426(18) 0.0430(8) Uani 1 1 d
H30 H 0.1913 0.5767 0.7415 0.052 Uiso 1 1 calc
C31 C 0.3112(4) 0.6529(2) 0.7643(2) 0.0537(9) Uani 1 1 d
H31 H 0.2634 0.7131 0.7251 0.064 Uiso 1 1 calc
C32 C 0.4212(4) 0.6469(3) 0.8106(3) 0.0558(9) Uani 1 1 d
H32 H 0.4522 0.7025 0.8024 0.067 Uiso 1 1 calc
C33 C 0.4875(4) 0.5609(3) 0.8689(3) 0.0630(11) Uani 1 1 d
H33 H 0.5622 0.5576 0.9025 0.076 Uiso 1 1 calc
C34 C 0.4463(3) 0.4787(2) 0.8792(2) 0.0477(8) Uani 1 1 d
H34 H 0.4937 0.4191 0.9194 0.057 Uiso 1 1 calc
C35 C 0.2669(3) 0.50627(19) 0.59392(15) 0.0279(6) Uani 1 1 d
C36 C 0.1793(3) 0.5758(2) 0.52905(18) 0.0410(7) Uani 1 1 d
H36 H 0.0857 0.5713 0.5217 0.049 Uiso 1 1 calc
C37 C 0.2287(4) 0.6517(2) 0.47514(19) 0.0500(8) Uani 1 1 d
H37 H 0.1692 0.6986 0.4304 0.060 Uiso 1 1 calc
C38 C 0.3628(4) 0.6592(2) 0.4861(2) 0.0506(9) Uani 1 1 d
H38 H 0.3953 0.7120 0.4495 0.061 Uiso 1 1 calc
C39 C 0.4503(4) 0.5908(3) 0.5498(2) 0.0512(9) Uani 1 1 d
H39 H 0.5437 0.5959 0.5568 0.061 Uiso 1 1 calc
C40 C 0.4028(3) 0.5148(2) 0.60333(19) 0.0395(7) Uani 1 1 d
H40 H 0.4638 0.4677 0.6473 0.047 Uiso 1 1 calc
C41 C 0.2650(3) 0.31099(19) 0.62085(15) 0.0263(5) Uani 1 1 d
C42 C 0.3417(3) 0.2176(2) 0.66611(16) 0.0350(6) Uani 1 1 d
H42 H 0.3705 0.2018 0.7211 0.042 Uiso 1 1 calc
C43 C 0.3756(4) 0.1477(2) 0.6304(2) 0.0445(8) Uani 1 1 d
H43 H 0.4284 0.0840 0.6612 0.053 Uiso 1 1 calc
C44 C 0.3337(3) 0.1699(2) 0.5508(2) 0.0425(7) Uani 1 1 d
H44 H 0.3573 0.1214 0.5269 0.051 Uiso 1 1 calc
C45 C 0.2577(3) 0.2621(2) 0.50568(17) 0.0394(7) Uani 1 1 d
H45 H 0.2285 0.2772 0.4508 0.047 Uiso 1 1 calc
C46 C 0.2239(3) 0.3325(2) 0.54039(16) 0.0334(6) Uani 1 1 d
H46 H 0.1720 0.3963 0.5090 0.040 Uiso 1 1 calc
C47 C 0.0222(3) 0.43319(19) 0.67707(15) 0.0272(6) Uani 1 1 d
C48 C -0.0525(3) 0.5225(2) 0.68097(18) 0.0340(6) Uani 1 1 d
H48 H -0.0041 0.5714 0.6689 0.041 Uiso 1 1 calc
C49 C -0.1973(3) 0.5409(2) 0.70232(19) 0.0397(7) Uani 1 1 d
H49 H -0.2482 0.6021 0.7047 0.048 Uiso 1 1 calc
C50 C -0.2663(3) 0.4699(2) 0.71995(18) 0.0405(7) Uani 1 1 d
H50 H -0.3650 0.4818 0.7354 0.049 Uiso 1 1 calc
C51 C -0.1939(3) 0.3815(3) 0.7154(2) 0.0471(8) Uani 1 1 d
H51 H -0.2435 0.3334 0.7265 0.057 Uiso 1 1 calc
C52 C -0.0494(3) 0.3624(2) 0.69489(19) 0.0388(7) Uani 1 1 d
H52 H 0.0008 0.3009 0.6930 0.047 Uiso 1 1 calc

loop_
_atom_site_aniso_label
_atom_site_aniso_U_11
_atom_site_aniso_U_22
_atom_site_aniso_U_33
_atom_site_aniso_U_23
_atom_site_aniso_U_13
_atom_site_aniso_U_12
Ru 0.03465(13) 0.02819(12) 0.02738(11) -0.00983(9) 0.00592(9) -0.01118(9)
Cr 0.0387(3) 0.0324(3) 0.0386(3) -0.0209(2) -0.0030(2) -0.0027(2)
Cl1 0.0411(4) 0.0337(4) 0.0438(4) -0.0221(3) 0.0038(3) -0.0124(3)
Cl2 0.0412(5) 0.0737(6) 0.0650(5) -0.0286(5) 0.0100(4) -0.0318(4)
P1 0.0255(3) 0.0267(4) 0.0246(3) -0.0115(3) -0.0023(3) -0.0016(3)
P2 0.0236(3) 0.0249(3) 0.0239(3) -0.0096(3) -0.0021(2) -0.0047(3)
O1 0.0641(16) 0.0491(15) 0.0605(15) -0.0258(12) 0.0238(12) -0.0116(12)
O2 0.148(3) 0.0389(15) 0.0452(14) -0.0056(12) 0.0294(16) -0.0258(17)
O3 0.098(2) 0.0572(18) 0.0524(16) -0.0111(13) 0.0186(15) 0.0121(16)
O4 0.093(2) 0.0672(19) 0.0772(18) -0.0444(15) 0.0083(15) -0.0402(16)
O5 0.0656(17) 0.0420(14) 0.0564(14) -0.0160(11) -0.0075(12) 0.0100(12)
N1 0.0275(12) 0.0286(12) 0.0281(11) -0.0117(9) 0.0041(9) -0.0064(9)
N2 0.0281(12) 0.0317(13) 0.0274(11) -0.0140(9) -0.0036(9) -0.0010(10)
C1 0.0495(19) 0.0351(17) 0.0310(14) -0.0087(12) 0.0099(13) -0.0170(14)
C2 0.069(2) 0.0408(19) 0.0384(17) -0.0196(15) 0.0146(16) -0.0176(17)
C3 0.056(2) 0.0317(17) 0.0493(19) -0.0146(14) -0.0001(16) 0.0069(15)
C4 0.059(2) 0.049(2) 0.0459(18) -0.0289(16) 0.0031(15) -0.0157(17)
C5 0.052(2) 0.0380(18) 0.0389(16) -0.0193(14) -0.0003(14) -0.0033(15)
C6 0.0346(15) 0.0380(17) 0.0307(14) -0.0135(12) -0.0005(11) -0.0035(13)
C7 0.051(2) 0.0391(18) 0.0291(14) -0.0078(13) -0.0002(13) 0.0020(15)
C8 0.067(2) 0.0336(17) 0.0343(16) -0.0062(13) 0.0182(15) -0.0092(16)
C9 0.0449(18) 0.0391(17) 0.0404(16) -0.0180(13) 0.0159(13) -0.0204(14)
C10 0.0335(15) 0.0275(14) 0.0296(13) -0.0158(11) 0.0104(11) -0.0102(11)
C11 0.0295(14) 0.0355(16) 0.0399(15) -0.0254(13) 0.0042(11) -0.0072(12)
C12 0.0377(16) 0.0246(14) 0.0313(13) -0.0142(11) -0.0030(11) -0.0019(12)
C13 0.0511(19) 0.0269(15) 0.0445(17) -0.0190(13) -0.0131(14) 0.0038(14)
C14 0.0458(19) 0.046(2) 0.059(2) -0.0324(17) -0.0188(16) 0.0072(16)
C15 0.0294(17) 0.074(3) 0.074(2) -0.056(2) -0.0082(16) 0.0009(16)
C16 0.0347(16) 0.059(2) 0.0568(19) -0.0418(17) 0.0106(14) -0.0164(15)
C17 0.0275(14) 0.0299(14) 0.0255(12) -0.0107(11) -0.0033(10) -0.0016(11)
C18 0.0357(17) 0.0321(17) 0.0547(19) -0.0161(14) 0.0091(14) -0.0042(13)
C19 0.0383(18) 0.044(2) 0.062(2) -0.0196(16) 0.0132(15) 0.0032(15)
C20 0.0309(16) 0.046(2) 0.0467(18) -0.0086(15) 0.0038(13) -0.0045(14)
C21 0.0456(19) 0.052(2) 0.0531(19) -0.0196(16) 0.0083(15) -0.0209(16)
C22 0.0467(19) 0.0392(18) 0.0495(18) -0.0226(15) 0.0092(14) -0.0141(15)
C23 0.0297(14) 0.0305(15) 0.0294(13) -0.0105(11) -0.0033(11) -0.0037(11)
C24 0.061(2) 0.066(3) 0.0416(18) -0.0262(17) -0.0193(16) 0.0313(19)
C25 0.082(3) 0.095(3) 0.069(3) -0.047(2) -0.036(2) 0.058(3)
C26 0.076(3) 0.049(2) 0.064(2) -0.0093(19) -0.036(2) 0.020(2)
C27 0.048(2) 0.072(3) 0.0383(18) 0.0054(17) -0.0111(15) -0.0124(19)
C28 0.0362(17) 0.063(2) 0.0325(15) -0.0054(15) 0.0006(13) -0.0007(16)
C29 0.0295(14) 0.0323(15) 0.0317(13) -0.0162(11) 0.0036(11) -0.0053(12)
C30 0.063(2) 0.0315(16) 0.0389(16) -0.0167(13) -0.0094(14) -0.0099(15)
C31 0.079(3) 0.0317(18) 0.0516(19) -0.0190(15) -0.0014(18) -0.0109(17)
C32 0.049(2) 0.039(2) 0.088(3) -0.0330(19) 0.0171(19) -0.0167(16)
C33 0.040(2) 0.054(2) 0.111(3) -0.043(2) -0.013(2) -0.0131(17)
C34 0.0347(17) 0.0400(19) 0.067(2) -0.0181(16) -0.0161(15) -0.0028(14)
C35 0.0282(14) 0.0296(14) 0.0281(13) -0.0116(11) 0.0026(10) -0.0102(11)
C36 0.0425(17) 0.0361(17) 0.0402(16) -0.0039(13) -0.0083(13) -0.0141(14)
C37 0.065(2) 0.0371(19) 0.0395(17) -0.0016(14) 0.0005(15) -0.0164(16)
C38 0.066(2) 0.042(2) 0.052(2) -0.0194(16) 0.0259(17) -0.0308(18)
C39 0.0433(19) 0.052(2) 0.066(2) -0.0232(18) 0.0136(16) -0.0263(17)
C40 0.0332(16) 0.0425(18) 0.0457(17) -0.0149(14) 0.0021(13) -0.0162(14)
C41 0.0230(13) 0.0312(14) 0.0284(13) -0.0150(11) 0.0025(10) -0.0079(11)
C42 0.0384(16) 0.0329(16) 0.0314(14) -0.0118(12) -0.0010(12) -0.0052(13)
C43 0.0510(19) 0.0283(16) 0.0498(18) -0.0173(14) -0.0032(15) 0.0019(14)
C44 0.0410(18) 0.0464(19) 0.0515(18) -0.0327(16) 0.0077(14) -0.0111(15)
C45 0.0396(17) 0.053(2) 0.0356(15) -0.0251(14) -0.0010(12) -0.0139(15)
C46 0.0330(15) 0.0363(16) 0.0309(14) -0.0133(12) -0.0057(11) -0.0055(12)
C47 0.0245(13) 0.0298(14) 0.0259(12) -0.0091(10) -0.0025(10) -0.0053(11)
C48 0.0282(14) 0.0300(15) 0.0456(16) -0.0155(12) -0.0013(12) -0.0070(12)
C49 0.0313(15) 0.0412(18) 0.0485(17) -0.0238(14) -0.0009(13) -0.0019(13)
C50 0.0277(15) 0.057(2) 0.0414(16) -0.0237(15) 0.0050(12) -0.0124(14)
C51 0.0352(17) 0.049(2) 0.066(2) -0.0235(17) 0.0083(15) -0.0221(15)
C52 0.0323(16) 0.0364(17) 0.0511(18) -0.0170(14) 0.0039(13) -0.0132(13)

loop_
_atom_type_symbol
_atom_type_description
_atom_type_scat_dispersion_real
_atom_type_scat_dispersion_imag
_atom_type_scat_source
C C 0.0033 0.0016 'International Tables Vol C Tables 4.2.6.8 and 6.1.1.4'
H H 0.0000 0.0000 'International Tables Vol C Tables 4.2.6.8 and 6.1.1.4'
P P 0.1023 0.0942 'International Tables Vol C Tables 4.2.6.8 and 6.1.1.4'
N N 0.0061 0.0033 'International Tables Vol C Tables 4.2.6.8 and 6.1.1.4'
O O 0.0106 0.0060 'International Tables Vol C Tables 4.2.6.8 and 6.1.1.4'
Cl Cl 0.1484 0.1585 'International Tables Vol C Tables 4.2.6.8 and 6.1.1.4'
Cr Cr 0.3209 0.6236 'International Tables Vol C Tables 4.2.6.8 and 6.1.1.4'
Ru Ru -1.2594 0.8363 'International Tables Vol C Tables 4.2.6.8 and 6.1.1.4'

loop_
_geom_angle_atom_site_label_1
_geom_angle_atom_site_label_2
_geom_angle_atom_site_label_3
_geom_angle
C2 Ru C1 92.53(13)
C2 Ru C12 95.24(14)
C1 Ru C12 91.66(12)
C2 Ru N1 172.77(12)
C1 Ru N1 92.34(10)
C12 Ru N1 79.27(10)
C2 Ru Cl1 87.38(10)
C1 Ru Cl1 177.71(10)
C12 Ru Cl1 86.07(7)
N1 Ru Cl1 87.54(6)
C2 Ru Cl2 92.77(12)
C1 Ru Cl2 92.17(10)
C12 Ru Cl2 170.95(8)
N1 Ru Cl2 92.39(6)
Cl1 Ru Cl2 90.12(3)
C5 Cr C4 88.37(16)
C5 Cr C3 91.79(14)
C4 Cr C3 88.99(16)
C5 Cr C15 142.05(15)
C4 Cr C15 87.36(14)
C3 Cr C15 125.79(14)
C5 Cr C14 164.67(13)
C4 Cr C14 105.85(15)
C3 Cr C14 94.09(14)
C15 Cr C14 36.60(14)
C5 Cr C16 106.08(13)
C4 Cr C16 97.46(13)
C3 Cr C16 161.10(13)
C15 Cr C16 37.58(12)
C14 Cr C16 67.08(13)
C5 Cr C11 87.50(12)
C4 Cr C11 129.91(13)
C3 Cr C11 141.01(14)
C15 Cr C11 67.12(11)
C14 Cr C11 79.04(11)
C16 Cr C11 37.34(11)
C5 Cr C13 130.22(14)
C4 Cr C13 141.08(14)
C3 Cr C13 85.44(13)
C15 Cr C13 65.65(14)
C14 Cr C13 36.62(12)
C16 Cr C13 78.37(12)
C11 Cr C13 66.14(11)
C5 Cr C12 98.81(12)
C4 Cr C12 163.87(13)
C3 Cr C12 105.09(14)
C15 Cr C12 78.08(11)
C14 Cr C12 65.99(11)
C16 Cr C12 66.72(11)
C11 Cr C12 37.07(10)
C13 Cr C12 36.12(10)
N2 P1 C29 112.62(13)
N2 P1 C23 106.66(12)
C29 P1 C23 107.15(13)
N2 P1 C17 114.52(12)
C29 P1 C17 108.94(13)
C23 P1 C17 106.49(12)
N2 P2 C35 111.15(13)
N2 P2 C41 108.13(12)
C35 P2 C41 107.13(12)
N2 P2 C47 113.15(12)
C35 P2 C47 109.52(12)
C41 P2 C47 107.51(12)
C6 N1 C10 119.2(2)
C6 N1 Ru 124.69(19)
C10 N1 Ru 116.12(17)
P1 N2 P2 141.21(15)
O1 C1 Ru 178.8(3)
O2 C2 Ru 176.3(3)
O3 C3 Cr 178.8(3)
O4 C4 Cr 179.2(3)
O5 C5 Cr 177.7(3)
N1 C6 C7 122.1(3)
N1 C6 H6 119.0
C7 C6 H6 119.0
C8 C7 C6 118.5(3)
C8 C7 H7 120.7
C6 C7 H7 120.7
C7 C8 C9 119.9(3)
C7 C8 H8 120.1
C9 C8 H8 120.1
C8 C9 C10 119.7(3)
C8 C9 H9 120.2
C10 C9 H9 120.2
N1 C10 C9 120.7(3)
N1 C10 C11 113.7(2)
C9 C10 C11 125.6(3)
C16 C11 C12 120.4(3)
C16 C11 C10 122.9(3)
C12 C11 C10 116.7(2)
C16 C11 Cr 71.00(16)
C12 C11 Cr 74.14(15)
C10 C11 Cr 128.04(18)
C13 C12 C11 117.6(3)
C13 C12 Ru 128.5(2)
C11 C12 Ru 113.83(19)
C13 C12 Cr 69.43(16)
C11 C12 Cr 68.79(15)
Ru C12 Cr 136.14(13)
C14 C13 C12 122.5(3)
C14 C13 Cr 70.86(19)
C12 C13 Cr 74.45(17)
C14 C13 H13 118.8
C12 C13 H13 118.8
Cr C13 H13 128.3
C15 C14 C13 119.7(3)
C15 C14 Cr 71.52(19)
C13 C14 Cr 72.51(17)
C15 C14 H14 120.2
C13 C14 H14 120.2
Cr C14 H14 127.9
C14 C15 C16 121.0(3)
C14 C15 Cr 71.89(19)
C16 C15 Cr 71.64(17)
C14 C15 H15 119.5
C16 C15 H15 119.5
Cr C15 H15 129.4
C11 C16 C15 118.8(3)
C11 C16 Cr 71.66(16)
C15 C16 Cr 70.78(18)
C11 C16 H16 120.6
C15 C16 H16 120.6
Cr C16 H16 129.2
C22 C17 C18 119.2(3)
C22 C17 P1 117.9(2)
C18 C17 P1 123.0(2)
C19 C18 C17 119.9(3)
C19 C18 H18 120.1
C17 C18 H18 120.1
C20 C19 C18 120.5(3)
C20 C19 H19 119.8
C18 C19 H19 119.8
C19 C20 C21 119.8(3)
C19 C20 H20 120.1
C21 C20 H20 120.1
C20 C21 C22 120.5(3)
C20 C21 H21 119.7
C22 C21 H21 119.7
C21 C22 C17 120.1(3)
C21 C22 H22 120.0
C17 C22 H22 120.0
C24 C23 C28 119.9(3)
C24 C23 P1 119.9(2)
C28 C23 P1 120.0(2)
C23 C24 C25 119.8(3)
C23 C24 H24 120.1
C25 C24 H24 120.1
C26 C25 C24 120.8(3)
C26 C25 H25 119.6
C24 C25 H25 119.6
C25 C26 C27 120.0(3)
C25 C26 H26 120.0
C27 C26 H26 120.0
C26 C27 C28 119.1(3)
C26 C27 H27 120.4
C28 C27 H27 120.4
C23 C28 C27 120.1(3)
C23 C28 H28 119.9
C27 C28 H28 119.9
C30 C29 C34 117.4(3)
C30 C29 P1 120.2(2)
C34 C29 P1 122.3(2)
C31 C30 C29 121.3(3)
C31 C30 H30 119.3
C29 C30 H30 119.3
C32 C31 C30 120.2(3)
C32 C31 H31 119.9
C30 C31 H31 119.9
C31 C32 C33 120.2(3)
C31 C32 H32 119.9
C33 C32 H32 119.9
C32 C33 C34 120.3(3)
C32 C33 H33 119.9
C34 C33 H33 119.9
C33 C34 C29 120.7(3)
C33 C34 H34 119.7
C29 C34 H34 119.7
C40 C35 C36 118.8(3)
C40 C35 P2 117.6(2)
C36 C35 P2 123.6(2)
C37 C36 C35 120.0(3)
C37 C36 H36 120.0
C35 C36 H36 120.0
C38 C37 C36 120.3(3)
C38 C37 H37 119.9
C36 C37 H37 119.9
C37 C38 C39 120.2(3)
C37 C38 H38 119.9
C39 C38 H38 119.9
C38 C39 C40 120.0(3)
C38 C39 H39 120.0
C40 C39 H39 120.0
C39 C40 C35 120.8(3)
C39 C40 H40 119.6
C35 C40 H40 119.6
C46 C41 C42 119.3(2)
C46 C41 P2 119.7(2)
C42 C41 P2 121.0(2)
C43 C42 C41 119.6(3)
C43 C42 H42 120.2
C41 C42 H42 120.2
C44 C43 C42 120.6(3)
C44 C43 H43 119.7
C42 C43 H43 119.7
C45 C44 C43 120.2(3)
C45 C44 H44 119.9
C43 C44 H44 119.9
C44 C45 C46 119.8(3)
C44 C45 H45 120.1
C46 C45 H45 120.1
C45 C46 C41 120.6(3)
C45 C46 H46 119.7
C41 C46 H46 119.7
C52 C47 C48 119.2(3)
C52 C47 P2 119.8(2)
C48 C47 P2 120.2(2)
C49 C48 C47 120.5(3)
C49 C48 H48 119.7
C47 C48 H48 119.7
C50 C49 C48 119.4(3)
C50 C49 H49 120.3
C48 C49 H49 120.3
C49 C50 C51 120.6(3)
C49 C50 H50 119.7
C51 C50 H50 119.7
C50 C51 C52 120.3(3)
C50 C51 H51 119.9
C52 C51 H51 119.9
C51 C52 C47 119.9(3)
C51 C52 H52 120.0
C47 C52 H52 120.0

loop_
_geom_bond_atom_site_label_1
_geom_bond_atom_site_label_2
_geom_bond_distance
Ru C2 1.860(3)
Ru C1 1.861(3)
Ru C12 2.046(3)
Ru N1 2.129(2)
Ru Cl1 2.4286(7)
Ru Cl2 2.4894(9)
Cr C5 1.828(3)
Cr C4 1.836(4)
Cr C3 1.842(4)
Cr C15 2.200(3)
Cr C14 2.205(3)
Cr C16 2.211(3)
Cr C11 2.220(3)
Cr C13 2.226(3)
Cr C12 2.290(3)
P1 N2 1.573(2)
P1 C29 1.795(3)
P1 C23 1.798(3)
P1 C17 1.803(3)
P2 N2 1.586(2)
P2 C35 1.797(3)
P2 C41 1.798(3)
P2 C47 1.801(3)
O1 C1 1.133(4)
O2 C2 1.136(4)
O3 C3 1.153(4)
O4 C4 1.157(4)
O5 C5 1.166(4)
N1 C6 1.346(3)
N1 C10 1.352(3)
C6 C7 1.385(4)
C6 H6 0.9500
C7 C8 1.369(5)
C7 H7 0.9500
C8 C9 1.373(5)
C8 H8 0.9500
C9 C10 1.384(4)
C9 H9 0.9500
C10 C11 1.473(4)
C11 C16 1.418(4)
C11 C12 1.435(4)
C12 C13 1.401(4)
C13 C14 1.392(5)
C13 H13 0.9500
C14 C15 1.383(5)
C14 H14 0.9500
C15 C16 1.421(5)
C15 H15 0.9500
C16 H16 0.9500
C17 C22 1.385(4)
C17 C18 1.394(4)
C18 C19 1.382(4)
C18 H18 0.9500
C19 C20 1.371(5)
C19 H19 0.9500
C20 C21 1.375(5)
C20 H20 0.9500
C21 C22 1.380(4)
C21 H21 0.9500
C22 H22 0.9500
C23 C24 1.365(4)
C23 C28 1.380(4)
C24 C25 1.376(5)
C24 H24 0.9500
C25 C26 1.365(6)
C25 H25 0.9500
C26 C27 1.378(6)
C26 H26 0.9500
C27 C28 1.389(4)
C27 H27 0.9500
C28 H28 0.9500
C29 C30 1.389(4)
C29 C34 1.393(4)
C30 C31 1.382(5)
C30 H30 0.9500
C31 C32 1.358(5)
C31 H31 0.9500
C32 C33 1.368(5)
C32 H32 0.9500
C33 C34 1.387(5)
C33 H33 0.9500
C34 H34 0.9500
C35 C40 1.386(4)
C35 C36 1.391(4)
C36 C37 1.386(4)
C36 H36 0.9500
C37 C38 1.369(5)
C37 H37 0.9500
C38 C39 1.373(5)
C38 H38 0.9500
C39 C40 1.376(4)
C39 H39 0.9500
C40 H40 0.9500
C41 C46 1.391(3)
C41 C42 1.391(4)
C42 C43 1.385(4)
C42 H42 0.9500
C43 C44 1.378(4)
C43 H43 0.9500
C44 C45 1.375(4)
C44 H44 0.9500
C45 C46 1.381(4)
C45 H45 0.9500
C46 H46 0.9500
C47 C52 1.385(4)
C47 C48 1.389(4)
C48 C49 1.387(4)
C48 H48 0.9500
C49 C50 1.370(4)
C49 H49 0.9500
C50 C51 1.376(5)
C50 H50 0.9500
C51 C52 1.381(4)
C51 H51 0.9500
C52 H52 0.9500
